data_7063316
loop_
_publ_author_name
'Kwon, Hyoung Soon'
'Park, Geon Hyeong'
'Ju, Huiyeong'
'Lee, Eunji'
'Kim, Yong-Joo'

_publ_section_title
;
 Facile formation of tetrazole--thiolato Pd(ii) and Pt(ii) complexes
 through deprotonation or oxidative addition using organic
 tetrazole--thiones
;
_journal_issue 30
_journal_name_full 'New Journal of Chemistry'
_journal_page_first 13358
_journal_page_last 13372
_journal_paper_doi 10.1039/D4NJ01429D
_journal_volume 48
_journal_year 2024
_chemical_formula_moiety 'C10 H24 N4 P2 Pt S, C H2 Cl2 '
_chemical_formula_sum 'C11 H26 Cl2 N4 P2 Pt S'
_chemical_formula_weight 574.35
_space_group_crystal_system triclinic
_space_group_IT_number 2
_space_group_name_Hall '-P 1'
_space_group_name_H-M_alt 'P -1'
_atom_sites_solution_hydrogens geom
_audit_creation_method SHELXL-2014/7
_audit_update_record
;
2024-03-07 deposited with the CCDC.	2024-06-27 downloaded from the CCDC.
;
_cell_angle_alpha 104.35(2)
_cell_angle_beta 99.31(2)
_cell_angle_gamma 99.89(2)
_cell_formula_units_Z 4
_cell_length_a 11.205(7)
_cell_length_b 11.285(7)
_cell_length_c 17.208(13)
_cell_measurement_reflns_used 7130
_cell_measurement_temperature 223(2)
_cell_measurement_theta_max 28.28
_cell_measurement_theta_min 2.50
_cell_volume 2029(2)
_computing_cell_refinement 'Bruker SAINT'
_computing_data_collection 'Bruker APEX2'
_computing_data_reduction 'Bruker SAINT'
_computing_molecular_graphics 'Bruker SHELXTL'
_computing_publication_material 'Bruker SHELXTL'
_computing_structure_refinement 'SHELXL-2014/7 (Sheldrick, 2014)'
_computing_structure_solution 'SHELXS-97 (Sheldrick 2008)'
_diffrn_ambient_temperature 223(2)
_diffrn_measured_fraction_theta_full 1.000
_diffrn_measured_fraction_theta_max 1.000
_diffrn_measurement_device_type 'Bruker APEX-II CCD'
_diffrn_measurement_method '\f and \w scans'
_diffrn_radiation_type MoK\a
_diffrn_radiation_wavelength 0.71073
_diffrn_reflns_av_R_equivalents 0.0580
_diffrn_reflns_av_unetI/netI 0.0271
_diffrn_reflns_Laue_measured_fraction_full 1.000
_diffrn_reflns_Laue_measured_fraction_max 1.000
_diffrn_reflns_limit_h_max 13
_diffrn_reflns_limit_h_min -13
_diffrn_reflns_limit_k_max 13
_diffrn_reflns_limit_k_min -13
_diffrn_reflns_limit_l_max 21
_diffrn_reflns_limit_l_min -21
_diffrn_reflns_number 78215
_diffrn_reflns_point_group_measured_fraction_full 1.000
_diffrn_reflns_point_group_measured_fraction_max 1.000
_diffrn_reflns_theta_full 25.242
_diffrn_reflns_theta_max 25.999
_diffrn_reflns_theta_min 1.889
_exptl_absorpt_coefficient_mu 7.439
_exptl_absorpt_correction_type multi-scan
_exptl_absorpt_process_details SADABS
_exptl_crystal_colour colorless
_exptl_crystal_density_diffrn 1.881
_exptl_crystal_description BLOCK
_exptl_crystal_F_000 1112
_exptl_crystal_size_max 0.151
_exptl_crystal_size_mid 0.099
_exptl_crystal_size_min 0.072
_exptl_transmission_factor_max 0.7457
_exptl_transmission_factor_min 0.6137
_refine_diff_density_max 1.859
_refine_diff_density_min -0.631
_refine_diff_density_rms 0.119
_refine_ls_extinction_method none
_refine_ls_goodness_of_fit_ref 1.042
_refine_ls_hydrogen_treatment constr
_refine_ls_matrix_type full
_refine_ls_number_parameters 379
_refine_ls_number_reflns 7953
_refine_ls_number_restraints 12
_refine_ls_restrained_S_all 1.050
_refine_ls_R_factor_all 0.0370
_refine_ls_R_factor_gt 0.0312
_refine_ls_shift/su_max 0.002
_refine_ls_shift/su_mean 0.000
_refine_ls_structure_factor_coef Fsqd
_refine_ls_weighting_details 'w=1/[\s^2^(Fo^2^)+(0.0353P)^2^+9.2865P] where P=(Fo^2^+2Fc^2^)/3'
_refine_ls_weighting_scheme calc
_refine_ls_wR_factor_gt 0.0781
_refine_ls_wR_factor_ref 0.0813
_reflns_Friedel_coverage 0.000
_reflns_number_gt 7054
_reflns_number_total 7953
_reflns_threshold_expression 'I > 2\s(I)'
_cod_data_source_file d4nj01429d2.cif
_cod_data_source_block aaa
_cod_depositor_comments 'Adding full bibliography for 7063314--7063321.cif.'
_cod_database_code 7063316
_shelx_shelxl_version_number 2014/7
_shelx_space_group_comment
; 
The symmetry employed for this shelxl refinement is uniquely defined 
by the following loop, which should always be used as a source of 
symmetry information in preference to the above space-group names. 
They are only intended as comments. 
;
_shelx_estimated_absorpt_t_min 0.400
_shelx_estimated_absorpt_t_max 0.616

loop_
_space_group_symop_operation_xyz
'x, y, z'
'-x, -y, -z'

loop_
_atom_site_label
_atom_site_type_symbol
_atom_site_fract_x
_atom_site_fract_y
_atom_site_fract_z
_atom_site_U_iso_or_equiv
_atom_site_adp_type
_atom_site_occupancy
_atom_site_site_symmetry_order
_atom_site_calc_flag
_atom_site_refinement_flags_posn
_atom_site_refinement_flags_adp
_atom_site_refinement_flags_occupancy
_atom_site_disorder_assembly
_atom_site_disorder_group
Pt1 Pt 0.14984(2) 0.24372(2) 0.02464(2) 0.02897(7) Uani 1 1 d . . . . .
Pt2 Pt 0.24090(2) 0.64962(2) 0.53132(2) 0.02776(7) Uani 1 1 d . . . . .
S1 S -0.04924(16) 0.2810(2) -0.00273(12) 0.0521(5) Uani 1 1 d . . . . .
S2 S 0.28032(18) 0.44844(15) 0.49191(10) 0.0421(4) Uani 1 1 d . . . . .
N1 N -0.1067(5) 0.1631(6) 0.1145(4) 0.0512(15) Uani 1 1 d . . . . .
N2 N -0.2000(7) 0.1451(8) 0.1536(5) 0.076(2) Uani 1 1 d . . . . .
N3 N -0.2827(6) 0.1965(7) 0.1246(4) 0.0632(19) Uani 1 1 d . . . . .
N4 N -0.2470(5) 0.2474(7) 0.0662(4) 0.0561(17) Uani 1 1 d . . . . .
N5 N 0.2360(7) 0.2501(5) 0.5534(4) 0.0541(16) Uani 1 1 d . . . . .
N6 N 0.2156(9) 0.2287(7) 0.6240(5) 0.083(2) Uani 1 1 d . U . . .
N7 N 0.2442(8) 0.3394(8) 0.6832(5) 0.082(2) Uani 1 1 d . U . . .
N8 N 0.2678(7) 0.4297(6) 0.6433(4) 0.0613(17) Uani 1 1 d . . . . .
P1 P 0.33889(14) 0.20274(16) 0.05608(10) 0.0358(4) Uani 1 1 d . . . . .
P2 P 0.17551(15) 0.29558(16) -0.09623(10) 0.0356(3) Uani 1 1 d . . . . .
P3 P 0.19137(16) 0.83753(15) 0.56971(10) 0.0365(4) Uani 1 1 d . . . . .
P4 P 0.31664(15) 0.68272(15) 0.41828(10) 0.0345(3) Uani 1 1 d . . . . .
C1 C -0.1338(6) 0.2342(7) 0.0631(4) 0.0406(15) Uani 1 1 d . . . . .
C2 C 0.0071(7) 0.1146(7) 0.1311(5) 0.0529(18) Uani 1 1 d . . . . .
H2A H 0.0020 0.0386 0.0871 0.064 Uiso 1 1 calc R U . . .
H2B H 0.0120 0.0919 0.1828 0.064 Uiso 1 1 calc R U . . .
C3 C 0.1226(5) 0.2098(6) 0.1369(4) 0.0343(13) Uani 1 1 d . . . . .
H3A H 0.1946 0.1792 0.1593 0.041 Uiso 1 1 calc R U . . .
C4 C 0.1207(9) 0.3358(8) 0.2000(5) 0.065(2) Uani 1 1 d . . . . .
H4A H 0.1946 0.3982 0.2044 0.098 Uiso 1 1 calc R U . . .
H4B H 0.0478 0.3651 0.1813 0.098 Uiso 1 1 calc R U . . .
H4C H 0.1186 0.3220 0.2532 0.098 Uiso 1 1 calc R U . . .
C5 C 0.4443(7) 0.3245(9) 0.1371(6) 0.085(3) Uani 1 1 d . . . . .
H5A H 0.4039 0.3491 0.1825 0.127 Uiso 1 1 calc R U . . .
H5B H 0.5167 0.2944 0.1555 0.127 Uiso 1 1 calc R U . . .
H5C H 0.4694 0.3963 0.1173 0.127 Uiso 1 1 calc R U . . .
C6 C 0.3435(9) 0.0636(9) 0.0917(6) 0.074(3) Uani 1 1 d . . . . .
H6A H 0.2884 -0.0090 0.0513 0.111 Uiso 1 1 calc R U . . .
H6B H 0.4275 0.0506 0.0992 0.111 Uiso 1 1 calc R U . . .
H6C H 0.3171 0.0754 0.1435 0.111 Uiso 1 1 calc R U . . .
C7 C 0.4255(8) 0.1669(11) -0.0233(6) 0.085(3) Uani 1 1 d . . . . .
H7A H 0.3738 0.1007 -0.0699 0.128 Uiso 1 1 calc R U . . .
H7B H 0.4510 0.2412 -0.0404 0.128 Uiso 1 1 calc R U . . .
H7C H 0.4983 0.1394 -0.0021 0.128 Uiso 1 1 calc R U . . .
C8 C 0.3104(8) 0.4148(8) -0.0882(5) 0.061(2) Uani 1 1 d . . . . .
H8A H 0.3145 0.4878 -0.0432 0.091 Uiso 1 1 calc R U . . .
H8B H 0.3845 0.3824 -0.0782 0.091 Uiso 1 1 calc R U . . .
H8C H 0.3048 0.4382 -0.1391 0.091 Uiso 1 1 calc R U . . .
C9 C 0.1794(8) 0.1661(7) -0.1817(4) 0.057(2) Uani 1 1 d . . . . .
H9A H 0.1089 0.0978 -0.1898 0.085 Uiso 1 1 calc R U . . .
H9B H 0.1759 0.1935 -0.2311 0.085 Uiso 1 1 calc R U . . .
H9C H 0.2556 0.1377 -0.1701 0.085 Uiso 1 1 calc R U . . .
C10 C 0.0570(9) 0.3637(10) -0.1423(6) 0.076(3) Uani 1 1 d . . . . .
H10A H -0.0239 0.3092 -0.1509 0.113 Uiso 1 1 calc R U . . .
H10B H 0.0591 0.4453 -0.1060 0.113 Uiso 1 1 calc R U . . .
H10C H 0.0723 0.3730 -0.1946 0.113 Uiso 1 1 calc R U . . .
C11 C 0.2515(8) 0.3715(6) 0.5622(4) 0.0495(18) Uani 1 1 d . . . . .
C12 C 0.2856(8) 0.5686(8) 0.6873(5) 0.060(2) Uani 1 1 d . . . . .
H12A H 0.2744 0.5794 0.7437 0.072 Uiso 1 1 calc R U . . .
H12B H 0.3695 0.6137 0.6892 0.072 Uiso 1 1 calc R U . . .
C13 C 0.1902(6) 0.6197(6) 0.6401(4) 0.0347(13) Uani 1 1 d . . . . .
H13A H 0.1881 0.7025 0.6759 0.042 Uiso 1 1 calc R U . . .
C14 C 0.0645(8) 0.5367(9) 0.6250(6) 0.076(3) Uani 1 1 d . . . . .
H14A H 0.0037 0.5697 0.5948 0.114 Uiso 1 1 calc R U . . .
H14B H 0.0648 0.4528 0.5932 0.114 Uiso 1 1 calc R U . . .
H14C H 0.0434 0.5339 0.6771 0.114 Uiso 1 1 calc R U . . .
C15 C 0.3114(7) 0.9529(7) 0.6469(5) 0.063(2) Uani 1 1 d . . . . .
H15A H 0.3378 0.9182 0.6914 0.095 Uiso 1 1 calc R U . . .
H15B H 0.3814 0.9762 0.6230 0.095 Uiso 1 1 calc R U . . .
H15C H 0.2797 1.0265 0.6681 0.095 Uiso 1 1 calc R U . . .
C16 C 0.0573(8) 0.8457(8) 0.6163(6) 0.065(2) Uani 1 1 d . . . . .
H16A H -0.0149 0.7864 0.5797 0.098 Uiso 1 1 calc R U . . .
H16B H 0.0728 0.8253 0.6680 0.098 Uiso 1 1 calc R U . . .
H16C H 0.0426 0.9299 0.6261 0.098 Uiso 1 1 calc R U . . .
C17 C 0.1525(10) 0.9159(8) 0.4918(5) 0.076(3) Uani 1 1 d . . . . .
H17A H 0.0876 0.8595 0.4472 0.113 Uiso 1 1 calc R U . . .
H17B H 0.1238 0.9902 0.5157 0.113 Uiso 1 1 calc R U . . .
H17C H 0.2254 0.9400 0.4707 0.113 Uiso 1 1 calc R U . . .
C18 C 0.4334(8) 0.8272(8) 0.4388(5) 0.064(2) Uani 1 1 d . . . . .
H18A H 0.4977 0.8341 0.4858 0.096 Uiso 1 1 calc R U . . .
H18B H 0.4697 0.8257 0.3912 0.096 Uiso 1 1 calc R U . . .
H18C H 0.3949 0.8985 0.4502 0.096 Uiso 1 1 calc R U . . .
C19 C 0.4020(7) 0.5700(7) 0.3714(5) 0.0531(18) Uani 1 1 d . . . . .
H19A H 0.3509 0.4859 0.3565 0.080 Uiso 1 1 calc R U . . .
H19B H 0.4231 0.5887 0.3225 0.080 Uiso 1 1 calc R U . . .
H19C H 0.4774 0.5757 0.4102 0.080 Uiso 1 1 calc R U . . .
C20 C 0.2024(7) 0.6813(7) 0.3292(4) 0.0484(17) Uani 1 1 d . . . . .
H20A H 0.1369 0.6063 0.3148 0.073 Uiso 1 1 calc R U . . .
H20B H 0.1674 0.7548 0.3423 0.073 Uiso 1 1 calc R U . . .
H20C H 0.2422 0.6821 0.2833 0.073 Uiso 1 1 calc R U . . .
C21 C 0.6715(7) 0.2588(7) 0.8658(5) 0.0534(18) Uani 1 1 d . . . . .
H21A H 0.6603 0.2411 0.9174 0.064 Uiso 1 1 calc R U . . .
H21B H 0.7365 0.2182 0.8472 0.064 Uiso 1 1 calc R U . . .
Cl1 Cl 0.7192(3) 0.4204(2) 0.88357(14) 0.0754(6) Uani 1 1 d . . . . .
Cl2 Cl 0.5329(2) 0.1953(3) 0.79231(15) 0.1040(11) Uani 1 1 d . . . . .
C22 C 0.2641(7) 0.1508(8) 0.3544(5) 0.059(2) Uani 1 1 d . . . . .
H22A H 0.2142 0.2071 0.3377 0.071 Uiso 1 1 calc R U . . .
H22B H 0.2593 0.1530 0.4111 0.071 Uiso 1 1 calc R U . . .
Cl3 Cl 0.4181(2) 0.2068(3) 0.35172(19) 0.0919(8) Uani 1 1 d . . . . .
Cl4 Cl 0.2006(3) -0.0015(2) 0.29131(15) 0.0821(7) Uani 1 1 d . . . . .

loop_
_atom_site_aniso_label
_atom_site_aniso_U_11
_atom_site_aniso_U_22
_atom_site_aniso_U_33
_atom_site_aniso_U_23
_atom_site_aniso_U_13
_atom_site_aniso_U_12
Pt1 0.02446(12) 0.03604(13) 0.02754(12) 0.01106(10) 0.00587(9) 0.00642(9)
Pt2 0.03241(13) 0.02386(12) 0.02681(12) 0.00760(9) 0.00619(9) 0.00525(9)
S1 0.0312(8) 0.0890(14) 0.0573(11) 0.0468(11) 0.0154(8) 0.0251(9)
S2 0.0661(11) 0.0302(8) 0.0397(9) 0.0139(7) 0.0238(8) 0.0188(7)
N1 0.036(3) 0.077(4) 0.054(4) 0.030(3) 0.019(3) 0.020(3)
N2 0.056(4) 0.125(7) 0.080(5) 0.058(5) 0.040(4) 0.039(4)
N3 0.041(3) 0.096(5) 0.072(5) 0.037(4) 0.030(3) 0.030(4)
N4 0.035(3) 0.088(5) 0.063(4) 0.041(4) 0.018(3) 0.024(3)
N5 0.087(5) 0.034(3) 0.052(4) 0.018(3) 0.029(3) 0.020(3)
N6 0.122(5) 0.062(4) 0.076(4) 0.031(3) 0.030(3) 0.024(3)
N7 0.110(4) 0.071(4) 0.076(4) 0.036(3) 0.022(3) 0.022(3)
N8 0.076(5) 0.056(4) 0.058(4) 0.024(3) 0.015(4) 0.018(3)
P1 0.0259(8) 0.0501(10) 0.0339(8) 0.0132(7) 0.0076(6) 0.0120(7)
P2 0.0367(8) 0.0431(9) 0.0315(8) 0.0157(7) 0.0117(7) 0.0090(7)
P3 0.0467(9) 0.0279(8) 0.0361(9) 0.0077(7) 0.0106(7) 0.0120(7)
P4 0.0399(9) 0.0331(8) 0.0321(8) 0.0117(7) 0.0117(7) 0.0051(7)
C1 0.031(3) 0.054(4) 0.044(4) 0.020(3) 0.012(3) 0.017(3)
C2 0.048(4) 0.063(5) 0.059(5) 0.032(4) 0.018(4) 0.014(4)
C3 0.025(3) 0.054(4) 0.031(3) 0.021(3) 0.010(2) 0.014(3)
C4 0.089(6) 0.076(6) 0.043(4) 0.023(4) 0.030(4) 0.028(5)
C5 0.034(4) 0.078(6) 0.108(8) -0.013(5) -0.025(4) 0.019(4)
C6 0.089(7) 0.074(6) 0.092(7) 0.043(5) 0.046(6) 0.049(5)
C7 0.063(6) 0.160(10) 0.070(6) 0.054(7) 0.039(5) 0.066(6)
C8 0.066(5) 0.059(5) 0.051(5) 0.017(4) 0.023(4) -0.014(4)
C9 0.078(6) 0.048(4) 0.038(4) 0.011(3) 0.013(4) 0.002(4)
C10 0.083(6) 0.116(8) 0.071(6) 0.067(6) 0.038(5) 0.058(6)
C11 0.084(5) 0.034(4) 0.040(4) 0.014(3) 0.024(4) 0.022(4)
C12 0.068(5) 0.075(6) 0.043(4) 0.030(4) 0.008(4) 0.017(4)
C13 0.048(4) 0.030(3) 0.028(3) 0.007(2) 0.012(3) 0.011(3)
C14 0.064(5) 0.097(7) 0.060(5) 0.026(5) 0.024(4) -0.014(5)
C15 0.059(5) 0.039(4) 0.073(6) -0.011(4) 0.006(4) 0.009(4)
C16 0.066(5) 0.059(5) 0.081(6) 0.022(4) 0.020(5) 0.034(4)
C17 0.141(9) 0.058(5) 0.054(5) 0.030(4) 0.031(5) 0.060(6)
C18 0.067(5) 0.060(5) 0.055(5) 0.014(4) 0.021(4) -0.019(4)
C19 0.056(5) 0.058(5) 0.056(5) 0.022(4) 0.027(4) 0.020(4)
C20 0.060(4) 0.052(4) 0.036(4) 0.016(3) 0.007(3) 0.014(3)
C21 0.042(4) 0.070(5) 0.047(4) 0.018(4) 0.007(3) 0.011(4)
Cl1 0.1085(19) 0.0627(13) 0.0631(13) 0.0202(11) 0.0219(13) 0.0341(13)
Cl2 0.0542(13) 0.185(3) 0.0488(13) 0.0223(16) 0.0056(10) -0.0169(16)
C22 0.058(5) 0.061(5) 0.060(5) 0.014(4) 0.015(4) 0.021(4)
Cl3 0.0668(15) 0.104(2) 0.112(2) 0.0296(17) 0.0380(15) 0.0215(14)
Cl4 0.116(2) 0.0565(13) 0.0714(15) 0.0121(11) 0.0252(14) 0.0176(13)

loop_
_atom_type_symbol
_atom_type_description
_atom_type_scat_dispersion_real
_atom_type_scat_dispersion_imag
_atom_type_scat_source
C C 0.0033 0.0016 'International Tables Vol C Tables 4.2.6.8 and 6.1.1.4'
H H 0.0000 0.0000 'International Tables Vol C Tables 4.2.6.8 and 6.1.1.4'
Cl Cl 0.1484 0.1585 'International Tables Vol C Tables 4.2.6.8 and 6.1.1.4'
N N 0.0061 0.0033 'International Tables Vol C Tables 4.2.6.8 and 6.1.1.4'
P P 0.1023 0.0942 'International Tables Vol C Tables 4.2.6.8 and 6.1.1.4'
Pt Pt -1.7033 8.3905 'International Tables Vol C Tables 4.2.6.8 and 6.1.1.4'
S S 0.1246 0.1234 'International Tables Vol C Tables 4.2.6.8 and 6.1.1.4'

loop_
_geom_angle_atom_site_label_1
_geom_angle_atom_site_label_2
_geom_angle_atom_site_label_3
_geom_angle
_geom_angle_site_symmetry_1
_geom_angle_site_symmetry_3
_geom_angle_publ_flag
C3 Pt1 P1 86.07(16) . . ?
C3 Pt1 S1 90.99(16) . . ?
P1 Pt1 S1 176.92(6) . . ?
C3 Pt1 P2 175.69(17) . . ?
P1 Pt1 P2 96.59(6) . . ?
S1 Pt1 P2 86.40(6) . . ?
C13 Pt2 P3 86.27(17) . . ?
C13 Pt2 P4 174.27(17) . . ?
P3 Pt2 P4 95.93(7) . . ?
C13 Pt2 S2 91.72(17) . . ?
P3 Pt2 S2 176.51(6) . . ?
P4 Pt2 S2 86.33(6) . . ?
C1 S1 Pt1 110.2(2) . . ?
C11 S2 Pt2 110.1(2) . . ?
N2 N1 C1 109.2(6) . . ?
N2 N1 C2 122.2(6) . . ?
C1 N1 C2 128.6(6) . . ?
N3 N2 N1 106.3(6) . . ?
N2 N3 N4 110.8(6) . . ?
C1 N4 N3 107.7(6) . . ?
C11 N5 N6 108.4(6) . . ?
N5 N6 N7 108.8(7) . . ?
N6 N7 N8 105.3(7) . . ?
C11 N8 N7 108.2(7) . . ?
C11 N8 C12 129.7(6) . . ?
N7 N8 C12 121.3(7) . . ?
C5 P1 C7 104.6(5) . . ?
C5 P1 C6 103.0(5) . . ?
C7 P1 C6 97.7(4) . . ?
C5 P1 Pt1 113.5(3) . . ?
C7 P1 Pt1 119.6(3) . . ?
C6 P1 Pt1 116.1(3) . . ?
C8 P2 C9 104.8(4) . . ?
C8 P2 C10 99.0(5) . . ?
C9 P2 C10 101.8(4) . . ?
C8 P2 Pt1 116.6(3) . . ?
C9 P2 Pt1 115.5(3) . . ?
C10 P2 Pt1 116.7(3) . . ?
C15 P3 C17 104.1(5) . . ?
C15 P3 C16 101.6(4) . . ?
C17 P3 C16 99.0(4) . . ?
C15 P3 Pt2 113.1(3) . . ?
C17 P3 Pt2 118.6(3) . . ?
C16 P3 Pt2 117.8(3) . . ?
C18 P4 C20 105.0(4) . . ?
C18 P4 C19 99.2(4) . . ?
C20 P4 C19 101.4(4) . . ?
C18 P4 Pt2 115.5(3) . . ?
C20 P4 Pt2 116.7(3) . . ?
C19 P4 Pt2 116.6(3) . . ?
N4 C1 N1 105.6(6) . . ?
N4 C1 S1 125.4(5) . . ?
N1 C1 S1 128.5(5) . . ?
N1 C2 C3 111.9(6) . . ?
N1 C2 H2A 109.2 . . ?
C3 C2 H2A 109.2 . . ?
N1 C2 H2B 109.2 . . ?
C3 C2 H2B 109.2 . . ?
H2A C2 H2B 107.9 . . ?
C2 C3 C4 108.4(6) . . ?
C2 C3 Pt1 115.6(5) . . ?
C4 C3 Pt1 109.6(4) . . ?
C2 C3 H3A 107.6 . . ?
C4 C3 H3A 107.6 . . ?
Pt1 C3 H3A 107.6 . . ?
C3 C4 H4A 109.5 . . ?
C3 C4 H4B 109.5 . . ?
H4A C4 H4B 109.5 . . ?
C3 C4 H4C 109.5 . . ?
H4A C4 H4C 109.5 . . ?
H4B C4 H4C 109.5 . . ?
P1 C5 H5A 109.5 . . ?
P1 C5 H5B 109.5 . . ?
H5A C5 H5B 109.5 . . ?
P1 C5 H5C 109.5 . . ?
H5A C5 H5C 109.5 . . ?
H5B C5 H5C 109.5 . . ?
P1 C6 H6A 109.5 . . ?
P1 C6 H6B 109.5 . . ?
H6A C6 H6B 109.5 . . ?
P1 C6 H6C 109.5 . . ?
H6A C6 H6C 109.5 . . ?
H6B C6 H6C 109.5 . . ?
P1 C7 H7A 109.5 . . ?
P1 C7 H7B 109.5 . . ?
H7A C7 H7B 109.5 . . ?
P1 C7 H7C 109.5 . . ?
H7A C7 H7C 109.5 . . ?
H7B C7 H7C 109.5 . . ?
P2 C8 H8A 109.5 . . ?
P2 C8 H8B 109.5 . . ?
H8A C8 H8B 109.5 . . ?
P2 C8 H8C 109.5 . . ?
H8A C8 H8C 109.5 . . ?
H8B C8 H8C 109.5 . . ?
P2 C9 H9A 109.5 . . ?
P2 C9 H9B 109.5 . . ?
H9A C9 H9B 109.5 . . ?
P2 C9 H9C 109.5 . . ?
H9A C9 H9C 109.5 . . ?
H9B C9 H9C 109.5 . . ?
P2 C10 H10A 109.5 . . ?
P2 C10 H10B 109.5 . . ?
H10A C10 H10B 109.5 . . ?
P2 C10 H10C 109.5 . . ?
H10A C10 H10C 109.5 . . ?
H10B C10 H10C 109.5 . . ?
N5 C11 N8 107.5(6) . . ?
N5 C11 S2 127.7(5) . . ?
N8 C11 S2 123.4(5) . . ?
C13 C12 N8 107.8(6) . . ?
C13 C12 H12A 110.1 . . ?
N8 C12 H12A 110.1 . . ?
C13 C12 H12B 110.1 . . ?
N8 C12 H12B 110.1 . . ?
H12A C12 H12B 108.5 . . ?
C14 C13 C12 109.7(7) . . ?
C14 C13 Pt2 113.5(5) . . ?
C12 C13 Pt2 111.8(5) . . ?
C14 C13 H13A 107.2 . . ?
C12 C13 H13A 107.2 . . ?
Pt2 C13 H13A 107.2 . . ?
C13 C14 H14A 109.5 . . ?
C13 C14 H14B 109.5 . . ?
H14A C14 H14B 109.5 . . ?
C13 C14 H14C 109.5 . . ?
H14A C14 H14C 109.5 . . ?
H14B C14 H14C 109.5 . . ?
P3 C15 H15A 109.5 . . ?
P3 C15 H15B 109.5 . . ?
H15A C15 H15B 109.5 . . ?
P3 C15 H15C 109.5 . . ?
H15A C15 H15C 109.5 . . ?
H15B C15 H15C 109.5 . . ?
P3 C16 H16A 109.5 . . ?
P3 C16 H16B 109.5 . . ?
H16A C16 H16B 109.5 . . ?
P3 C16 H16C 109.5 . . ?
H16A C16 H16C 109.5 . . ?
H16B C16 H16C 109.5 . . ?
P3 C17 H17A 109.5 . . ?
P3 C17 H17B 109.5 . . ?
H17A C17 H17B 109.5 . . ?
P3 C17 H17C 109.5 . . ?
H17A C17 H17C 109.5 . . ?
H17B C17 H17C 109.5 . . ?
P4 C18 H18A 109.5 . . ?
P4 C18 H18B 109.5 . . ?
H18A C18 H18B 109.5 . . ?
P4 C18 H18C 109.5 . . ?
H18A C18 H18C 109.5 . . ?
H18B C18 H18C 109.5 . . ?
P4 C19 H19A 109.5 . . ?
P4 C19 H19B 109.5 . . ?
H19A C19 H19B 109.5 . . ?
P4 C19 H19C 109.5 . . ?
H19A C19 H19C 109.5 . . ?
H19B C19 H19C 109.5 . . ?
P4 C20 H20A 109.5 . . ?
P4 C20 H20B 109.5 . . ?
H20A C20 H20B 109.5 . . ?
P4 C20 H20C 109.5 . . ?
H20A C20 H20C 109.5 . . ?
H20B C20 H20C 109.5 . . ?
Cl1 C21 Cl2 112.4(4) . . ?
Cl1 C21 H21A 109.1 . . ?
Cl2 C21 H21A 109.1 . . ?
Cl1 C21 H21B 109.1 . . ?
Cl2 C21 H21B 109.1 . . ?
H21A C21 H21B 107.9 . . ?
Cl3 C22 Cl4 113.8(5) . . ?
Cl3 C22 H22A 108.8 . . ?
Cl4 C22 H22A 108.8 . . ?
Cl3 C22 H22B 108.8 . . ?
Cl4 C22 H22B 108.8 . . ?
H22A C22 H22B 107.7 . . ?

loop_
_geom_bond_atom_site_label_1
_geom_bond_atom_site_label_2
_geom_bond_distance
_geom_bond_site_symmetry_2
_geom_bond_publ_flag
Pt1 C3 2.118(6) . ?
Pt1 P1 2.2547(19) . ?
Pt1 S1 2.336(2) . ?
Pt1 P2 2.343(2) . ?
Pt2 C13 2.129(6) . ?
Pt2 P3 2.252(2) . ?
Pt2 P4 2.330(2) . ?
Pt2 S2 2.343(2) . ?
S1 C1 1.712(7) . ?
S2 C11 1.694(7) . ?
N1 N2 1.345(8) . ?
N1 C1 1.365(9) . ?
N1 C2 1.485(9) . ?
N2 N3 1.274(9) . ?
N3 N4 1.355(9) . ?
N4 C1 1.311(8) . ?
N5 C11 1.319(8) . ?
N5 N6 1.342(9) . ?
N6 N7 1.352(11) . ?
N7 N8 1.377(10) . ?
N8 C11 1.355(9) . ?
N8 C12 1.525(10) . ?
P1 C5 1.785(8) . ?
P1 C7 1.806(8) . ?
P1 C6 1.827(8) . ?
P2 C8 1.805(7) . ?
P2 C9 1.811(7) . ?
P2 C10 1.815(8) . ?
P3 C15 1.798(8) . ?
P3 C17 1.818(7) . ?
P3 C16 1.819(8) . ?
P4 C18 1.824(7) . ?
P4 C20 1.826(7) . ?
P4 C19 1.828(7) . ?
C2 C3 1.506(9) . ?
C2 H2A 0.9800 . ?
C2 H2B 0.9800 . ?
C3 C4 1.566(10) . ?
C3 H3A 0.9900 . ?
C4 H4A 0.9700 . ?
C4 H4B 0.9700 . ?
C4 H4C 0.9700 . ?
C5 H5A 0.9700 . ?
C5 H5B 0.9700 . ?
C5 H5C 0.9700 . ?
C6 H6A 0.9700 . ?
C6 H6B 0.9700 . ?
C6 H6C 0.9700 . ?
C7 H7A 0.9700 . ?
C7 H7B 0.9700 . ?
C7 H7C 0.9700 . ?
C8 H8A 0.9700 . ?
C8 H8B 0.9700 . ?
C8 H8C 0.9700 . ?
C9 H9A 0.9700 . ?
C9 H9B 0.9700 . ?
C9 H9C 0.9700 . ?
C10 H10A 0.9700 . ?
C10 H10B 0.9700 . ?
C10 H10C 0.9700 . ?
C12 C13 1.516(9) . ?
C12 H12A 0.9800 . ?
C12 H12B 0.9800 . ?
C13 C14 1.496(10) . ?
C13 H13A 0.9900 . ?
C14 H14A 0.9700 . ?
C14 H14B 0.9700 . ?
C14 H14C 0.9700 . ?
C15 H15A 0.9700 . ?
C15 H15B 0.9700 . ?
C15 H15C 0.9700 . ?
C16 H16A 0.9700 . ?
C16 H16B 0.9700 . ?
C16 H16C 0.9700 . ?
C17 H17A 0.9700 . ?
C17 H17B 0.9700 . ?
C17 H17C 0.9700 . ?
C18 H18A 0.9700 . ?
C18 H18B 0.9700 . ?
C18 H18C 0.9700 . ?
C19 H19A 0.9700 . ?
C19 H19B 0.9700 . ?
C19 H19C 0.9700 . ?
C20 H20A 0.9700 . ?
C20 H20B 0.9700 . ?
C20 H20C 0.9700 . ?
C21 Cl1 1.743(8) . ?
C21 Cl2 1.749(7) . ?
C21 H21A 0.9800 . ?
C21 H21B 0.9800 . ?
C22 Cl3 1.745(8) . ?
C22 Cl4 1.745(8) . ?
C22 H22A 0.9800 . ?
C22 H22B 0.9800 . ?
